data_7101883
loop_
_publ_author_name
'Gauthier, S\'ebastien'
'Solari, Euro'
'Dutta, Barnali'
'Scopelliti, Rosario'
'Severin, Kay'

_publ_section_title
;
 A new coupling reaction for the synthesis of ruthenium half-sandwich
 complexes with sterically demanding cyclopentadienyl ligands.
;
_journal_issue 18
_journal_name_full 'Chemical communications (Cambridge, England)'
_journal_page_first 1837
_journal_page_last 1839
_journal_paper_doi 10.1039/b618712a
_journal_year 2007
_chemical_formula_moiety 'C38 H66 Cl4 O2 Ru2'
_chemical_formula_sum 'C38 H66 Cl4 O2 Ru2'
_chemical_formula_weight 898.85
_chemical_name_systematic
;
?
;
_space_group_IT_number 14
_symmetry_cell_setting monoclinic
_symmetry_space_group_name_Hall '-P 2ybc'
_symmetry_space_group_name_H-M 'P 1 21/c 1'
_atom_sites_solution_hydrogens geom
_atom_sites_solution_primary direct
_atom_sites_solution_secondary difmap
_audit_creation_method SHELXL-97
_cell_angle_alpha 90.00
_cell_angle_beta 90.572(6)
_cell_angle_gamma 90.00
_cell_formula_units_Z 4
_cell_length_a 23.624(2)
_cell_length_b 14.0305(10)
_cell_length_c 12.2973(8)
_cell_measurement_reflns_used 5134
_cell_measurement_temperature 140(2)
_cell_measurement_theta_max 22.1147
_cell_measurement_theta_min 2.2781
_cell_volume 4075.8(5)
_computing_cell_refinement 'Oxford Diffraction, CrysAlis RED'
_computing_data_collection 'Oxford Diffraction, CrysAlis CCD'
_computing_data_reduction 'Oxford Diffraction, CrysAlis RED'
_computing_molecular_graphics 'Bruker SHELXTL'
_computing_publication_material 'Bruker SHELXTL'
_computing_structure_refinement 'SHELXL-97 (Sheldrick, 1997)'
_computing_structure_solution 'SHELXS-97 (Sheldrick, 1990)'
_diffrn_ambient_temperature 140(2)
_diffrn_measured_fraction_theta_full 0.997
_diffrn_measured_fraction_theta_max 0.997
_diffrn_measurement_device_type 'Oxford Diffraction KM4/Sapphire CCD'
_diffrn_measurement_method 'phi and omega scans'
_diffrn_radiation_monochromator graphite
_diffrn_radiation_source 'fine-focus sealed tube'
_diffrn_radiation_type MoK\a
_diffrn_radiation_wavelength 0.71073
_diffrn_reflns_av_R_equivalents 0.0751
_diffrn_reflns_av_sigmaI/netI 0.1000
_diffrn_reflns_limit_h_max 28
_diffrn_reflns_limit_h_min -28
_diffrn_reflns_limit_k_max 16
_diffrn_reflns_limit_k_min -13
_diffrn_reflns_limit_l_max 14
_diffrn_reflns_limit_l_min -14
_diffrn_reflns_number 23827
_diffrn_reflns_theta_full 25.03
_diffrn_reflns_theta_max 25.03
_diffrn_reflns_theta_min 2.59
_exptl_absorpt_coefficient_mu 1.034
_exptl_absorpt_correction_T_max 0.9437
_exptl_absorpt_correction_T_min 0.7631
_exptl_absorpt_correction_type multi-scan
_exptl_absorpt_process_details
;
[c.f. r.h. blessing, acta cryst. (1995), a51, 33-38]
;
_exptl_crystal_colour red
_exptl_crystal_density_diffrn 1.465
_exptl_crystal_density_method 'not measured'
_exptl_crystal_description irregular
_exptl_crystal_F_000 1864
_exptl_crystal_size_max 0.24
_exptl_crystal_size_mid 0.20
_exptl_crystal_size_min 0.14
_refine_diff_density_max 1.199
_refine_diff_density_min -0.987
_refine_diff_density_rms 0.140
_refine_ls_extinction_method none
_refine_ls_goodness_of_fit_ref 0.995
_refine_ls_hydrogen_treatment riding
_refine_ls_matrix_type full
_refine_ls_number_parameters 416
_refine_ls_number_reflns 7185
_refine_ls_number_restraints 0
_refine_ls_restrained_S_all 0.995
_refine_ls_R_factor_all 0.0823
_refine_ls_R_factor_gt 0.0586
_refine_ls_shift/su_max 0.001
_refine_ls_shift/su_mean 0.000
_refine_ls_structure_factor_coef Fsqd
_refine_ls_weighting_details 'calc w=1/[\s^2^(Fo^2^)+(0.0781P)^2^+0.0000P] where P=(Fo^2^+2Fc^2^)/3'
_refine_ls_weighting_scheme calc
_refine_ls_wR_factor_gt 0.1438
_refine_ls_wR_factor_ref 0.1557
_reflns_number_gt 4988
_reflns_number_total 7185
_reflns_threshold_expression >2sigma(I)
_cod_data_source_file b618712a.txt
_cod_data_source_block complex_3
_cod_depositor_comments
;
The following automatic conversions were performed:
'_symmetry_cell_setting' value 'Monoclinic' changed to 'monoclinic'
according to '/home/saulius/struct/CIF-dictionaries/cif_core.dic'
dictionary named 'cif_core.dic' version 2.4.1 from 2010-06-29.

Automatic conversion script
Id: cif_fix_enum 1527 2010-12-29 10:47:43Z saulius 
;
_cod_original_sg_symbol_H-M P2(1)/c
_cod_database_code 7101883

loop_
_symmetry_equiv_pos_as_xyz
'x, y, z'
'-x, y+1/2, -z+1/2'
'-x, -y, -z'
'x, -y-1/2, z-1/2'

loop_
_atom_site_label
_atom_site_type_symbol
_atom_site_fract_x
_atom_site_fract_y
_atom_site_fract_z
_atom_site_U_iso_or_equiv
_atom_site_adp_type
_atom_site_occupancy
_atom_site_symmetry_multiplicity
_atom_site_calc_flag
_atom_site_refinement_flags
Ru1A Ru 0.06748(4) 0.48488(5) 0.07434(6) 0.0249(2) Uani 1 1 d .
Cl1A Cl 0.02016(10) 0.42364(18) -0.0882(2) 0.0347(6) Uani 1 1 d .
Cl2A Cl 0.11259(11) 0.5998(2) -0.0347(2) 0.0416(7) Uani 1 1 d .
O1A O 0.0162(3) 0.4937(5) 0.3216(6) 0.0371(17) Uani 1 1 d .
C1A C 0.0494(4) 0.3732(7) 0.1947(8) 0.030(2) Uani 1 1 d .
H1A H 0.0164 0.3348 0.1889 0.036 Uiso 1 1 calc R
C2A C 0.1018(4) 0.3567(7) 0.1394(8) 0.029(2) Uani 1 1 d .
C3A C 0.1403(4) 0.4394(7) 0.1665(7) 0.020(2) Uani 1 1 d .
C4A C 0.1080(4) 0.5043(7) 0.2345(8) 0.025(2) Uani 1 1 d .
C5A C 0.0551(4) 0.4556(7) 0.2588(7) 0.028(2) Uani 1 1 d .
C6A C 0.1110(4) 0.2621(7) 0.0783(9) 0.034(2) Uani 1 1 d .
C7A C 0.0551(4) 0.2156(7) 0.0430(10) 0.044(3) Uani 1 1 d .
H7A1 H 0.0343 0.2590 -0.0054 0.066 Uiso 1 1 calc R
H7A2 H 0.0323 0.2022 0.1074 0.066 Uiso 1 1 calc R
H7A3 H 0.0629 0.1560 0.0046 0.066 Uiso 1 1 calc R
C8A C 0.1468(5) 0.2723(8) -0.0203(9) 0.044(3) Uani 1 1 d .
H8A1 H 0.1339 0.3274 -0.0629 0.066 Uiso 1 1 calc R
H8A2 H 0.1436 0.2145 -0.0648 0.066 Uiso 1 1 calc R
H8A3 H 0.1864 0.2816 0.0018 0.066 Uiso 1 1 calc R
C9A C 0.1395(5) 0.1937(8) 0.1631(10) 0.054(3) Uani 1 1 d .
H9A1 H 0.1493 0.1335 0.1275 0.081 Uiso 1 1 calc R
H9A2 H 0.1131 0.1812 0.2224 0.081 Uiso 1 1 calc R
H9A3 H 0.1739 0.2235 0.1924 0.081 Uiso 1 1 calc R
C10A C 0.1994(4) 0.4533(8) 0.1254(7) 0.029(2) Uani 1 1 d .
H10A H 0.2053 0.5228 0.1166 0.035 Uiso 1 1 calc R
H10B H 0.2009 0.4249 0.0518 0.035 Uiso 1 1 calc R
C11A C 0.2527(4) 0.4125(8) 0.1936(10) 0.043(3) Uani 1 1 d .
C12A C 0.2763(5) 0.3236(8) 0.1361(12) 0.067(4) Uani 1 1 d .
H12A H 0.2827 0.3381 0.0593 0.101 Uiso 1 1 calc R
H12B H 0.2491 0.2712 0.1420 0.101 Uiso 1 1 calc R
H12C H 0.3122 0.3049 0.1706 0.101 Uiso 1 1 calc R
C13A C 0.2374(5) 0.3922(12) 0.3118(11) 0.073(5) Uani 1 1 d .
H13A H 0.2115 0.3377 0.3147 0.110 Uiso 1 1 calc R
H13B H 0.2190 0.4484 0.3430 0.110 Uiso 1 1 calc R
H13C H 0.2719 0.3776 0.3535 0.110 Uiso 1 1 calc R
C14A C 0.2987(4) 0.4895(8) 0.1906(10) 0.045(3) Uani 1 1 d .
H14A H 0.3319 0.4679 0.2321 0.068 Uiso 1 1 calc R
H14B H 0.2841 0.5484 0.2228 0.068 Uiso 1 1 calc R
H14C H 0.3094 0.5016 0.1151 0.068 Uiso 1 1 calc R
C15A C 0.1219(4) 0.5984(8) 0.2930(8) 0.039(3) Uani 1 1 d .
C16A C 0.1794(4) 0.6439(8) 0.2558(11) 0.053(3) Uani 1 1 d .
H16A H 0.1860 0.7034 0.2958 0.080 Uiso 1 1 calc R
H16B H 0.1776 0.6574 0.1776 0.080 Uiso 1 1 calc R
H16C H 0.2105 0.5993 0.2708 0.080 Uiso 1 1 calc R
C17A C 0.1257(5) 0.5837(10) 0.4128(10) 0.064(4) Uani 1 1 d .
H17A H 0.0886 0.5651 0.4403 0.097 Uiso 1 1 calc R
H17B H 0.1379 0.6431 0.4479 0.097 Uiso 1 1 calc R
H17C H 0.1533 0.5333 0.4289 0.097 Uiso 1 1 calc R
C18A C 0.0777(4) 0.6752(7) 0.2612(9) 0.041(3) Uani 1 1 d .
H18A H 0.0395 0.6510 0.2757 0.061 Uiso 1 1 calc R
H18B H 0.0810 0.6901 0.1837 0.061 Uiso 1 1 calc R
H18C H 0.0844 0.7330 0.3041 0.061 Uiso 1 1 calc R
C19A C -0.0386(4) 0.4433(8) 0.3244(11) 0.052(3) Uani 1 1 d .
H19A H -0.0567 0.4463 0.2524 0.077 Uiso 1 1 calc R
H19B H -0.0632 0.4737 0.3780 0.077 Uiso 1 1 calc R
H19C H -0.0324 0.3766 0.3446 0.077 Uiso 1 1 calc R
Ru1B Ru 0.43423(4) 0.50666(5) 0.58325(6) 0.0231(2) Uani 1 1 d .
Cl1B Cl 0.46800(10) 0.5499(2) 0.4024(2) 0.0406(7) Uani 1 1 d .
Cl2B Cl 0.39758(14) 0.3654(2) 0.5069(2) 0.0539(8) Uani 1 1 d .
O1B O 0.4968(3) 0.5796(5) 0.8137(5) 0.0332(16) Uani 1 1 d .
C1B C 0.4397(4) 0.6461(6) 0.6652(7) 0.026(2) Uani 1 1 d .
H1B H 0.4644 0.6955 0.6424 0.031 Uiso 1 1 calc R
C2B C 0.3837(4) 0.6266(7) 0.6191(8) 0.028(2) Uani 1 1 d .
C3B C 0.3628(4) 0.5432(6) 0.6803(7) 0.020(2) Uani 1 1 d .
C4B C 0.4079(4) 0.5095(7) 0.7521(8) 0.023(2) Uani 1 1 d .
C5B C 0.4510(4) 0.5825(7) 0.7460(7) 0.023(2) Uani 1 1 d .
C6B C 0.3556(4) 0.6925(7) 0.5351(8) 0.025(2) Uani 1 1 d .
C7B C 0.4011(4) 0.7592(8) 0.4869(9) 0.037(3) Uani 1 1 d .
H7B1 H 0.4191 0.7960 0.5456 0.056 Uiso 1 1 calc R
H7B2 H 0.3833 0.8029 0.4346 0.056 Uiso 1 1 calc R
H7B3 H 0.4299 0.7211 0.4499 0.056 Uiso 1 1 calc R
C8B C 0.3262(4) 0.6403(7) 0.4442(9) 0.039(3) Uani 1 1 d .
H8B1 H 0.3502 0.5878 0.4194 0.059 Uiso 1 1 calc R
H8B2 H 0.3189 0.6843 0.3837 0.059 Uiso 1 1 calc R
H8B3 H 0.2902 0.6147 0.4703 0.059 Uiso 1 1 calc R
C9B C 0.3129(4) 0.7573(7) 0.5927(8) 0.035(2) Uani 1 1 d .
H9B1 H 0.2796 0.7199 0.6129 0.052 Uiso 1 1 calc R
H9B2 H 0.3014 0.8090 0.5436 0.052 Uiso 1 1 calc R
H9B3 H 0.3305 0.7843 0.6583 0.052 Uiso 1 1 calc R
C10B C 0.3037(4) 0.5030(6) 0.6657(7) 0.022(2) Uani 1 1 d .
H10C H 0.3066 0.4327 0.6699 0.027 Uiso 1 1 calc R
H10D H 0.2909 0.5189 0.5910 0.027 Uiso 1 1 calc R
C11B C 0.2557(3) 0.5351(6) 0.7461(8) 0.024(2) Uani 1 1 d .
C12B C 0.2033(4) 0.5662(8) 0.6785(9) 0.037(3) Uani 1 1 d .
H12D H 0.1916 0.5141 0.6302 0.055 Uiso 1 1 calc R
H12E H 0.2128 0.6223 0.6349 0.055 Uiso 1 1 calc R
H12F H 0.1722 0.5819 0.7276 0.055 Uiso 1 1 calc R
C13B C 0.2360(4) 0.4528(8) 0.8195(8) 0.038(3) Uani 1 1 d .
H13D H 0.2020 0.4723 0.8587 0.057 Uiso 1 1 calc R
H13E H 0.2661 0.4370 0.8718 0.057 Uiso 1 1 calc R
H13F H 0.2274 0.3968 0.7747 0.057 Uiso 1 1 calc R
C14B C 0.2729(4) 0.6167(7) 0.8212(8) 0.030(2) Uani 1 1 d .
H14D H 0.2408 0.6343 0.8669 0.044 Uiso 1 1 calc R
H14E H 0.2842 0.6718 0.7775 0.044 Uiso 1 1 calc R
H14F H 0.3047 0.5966 0.8675 0.044 Uiso 1 1 calc R
C15B C 0.4106(4) 0.4272(7) 0.8351(7) 0.027(2) Uani 1 1 d .
C16B C 0.3717(4) 0.3425(6) 0.7995(8) 0.031(2) Uani 1 1 d .
H16D H 0.3761 0.2898 0.8512 0.047 Uiso 1 1 calc R
H16E H 0.3825 0.3210 0.7268 0.047 Uiso 1 1 calc R
H16F H 0.3322 0.3636 0.7980 0.047 Uiso 1 1 calc R
C17B C 0.3922(5) 0.4642(8) 0.9448(7) 0.039(3) Uani 1 1 d .
H17D H 0.4192 0.5123 0.9706 0.058 Uiso 1 1 calc R
H17E H 0.3909 0.4113 0.9968 0.058 Uiso 1 1 calc R
H17F H 0.3545 0.4929 0.9380 0.058 Uiso 1 1 calc R
C18B C 0.4704(4) 0.3845(7) 0.8476(9) 0.034(3) Uani 1 1 d .
H18D H 0.4961 0.4327 0.8779 0.051 Uiso 1 1 calc R
H18E H 0.4840 0.3643 0.7762 0.051 Uiso 1 1 calc R
H18F H 0.4691 0.3294 0.8965 0.051 Uiso 1 1 calc R
C19B C 0.5403(4) 0.6513(7) 0.7890(9) 0.040(3) Uani 1 1 d .
H19D H 0.5487 0.6494 0.7112 0.061 Uiso 1 1 calc R
H19E H 0.5747 0.6374 0.8311 0.061 Uiso 1 1 calc R
H19F H 0.5263 0.7148 0.8083 0.061 Uiso 1 1 calc R

loop_
_atom_site_aniso_label
_atom_site_aniso_U_11
_atom_site_aniso_U_22
_atom_site_aniso_U_33
_atom_site_aniso_U_23
_atom_site_aniso_U_13
_atom_site_aniso_U_12
Ru1A 0.0241(4) 0.0251(4) 0.0253(4) 0.0005(3) -0.0005(4) 0.0057(4)
Cl1A 0.0291(12) 0.0373(15) 0.0376(14) -0.0098(13) -0.0066(12) 0.0150(11)
Cl2A 0.0417(15) 0.0395(16) 0.0437(16) 0.0195(12) -0.0024(13) -0.0031(13)
O1A 0.026(3) 0.045(5) 0.040(4) -0.007(4) 0.006(3) 0.000(3)
C1A 0.027(5) 0.038(6) 0.025(6) 0.007(5) 0.003(4) 0.001(5)
C2A 0.027(5) 0.032(6) 0.029(6) -0.007(5) 0.014(4) 0.002(5)
C3A 0.022(5) 0.024(5) 0.015(5) 0.004(4) 0.002(4) 0.007(4)
C4A 0.026(5) 0.028(6) 0.019(5) 0.003(4) -0.006(4) 0.006(4)
C5A 0.031(6) 0.041(6) 0.013(4) -0.001(5) 0.005(4) 0.005(5)
C6A 0.039(5) 0.022(5) 0.040(6) 0.006(5) -0.003(5) 0.001(4)
C7A 0.047(7) 0.023(6) 0.062(7) -0.008(5) 0.008(6) -0.002(5)
C8A 0.053(7) 0.028(6) 0.052(8) -0.012(5) 0.021(6) 0.006(5)
C9A 0.065(8) 0.030(7) 0.067(8) 0.013(6) -0.026(7) 0.007(6)
C10A 0.024(5) 0.040(6) 0.023(5) 0.024(5) 0.007(4) 0.000(5)
C11A 0.029(6) 0.037(7) 0.062(8) 0.018(6) -0.003(5) -0.002(5)
C12A 0.031(6) 0.032(7) 0.140(13) 0.018(8) 0.005(7) 0.010(5)
C13A 0.028(6) 0.109(13) 0.082(10) 0.062(10) -0.006(7) 0.002(7)
C14A 0.022(5) 0.056(8) 0.057(8) 0.009(6) -0.006(5) 0.002(5)
C15A 0.035(6) 0.045(7) 0.036(6) -0.008(5) -0.003(5) 0.002(5)
C16A 0.027(5) 0.048(8) 0.084(9) -0.007(7) 0.009(6) -0.005(5)
C17A 0.055(8) 0.079(10) 0.058(8) -0.025(8) -0.022(7) -0.003(7)
C18A 0.047(6) 0.026(6) 0.049(6) -0.018(5) 0.002(5) -0.002(5)
C19A 0.032(6) 0.042(7) 0.082(9) 0.002(7) 0.035(6) 0.002(5)
Ru1B 0.0227(4) 0.0243(4) 0.0224(4) 0.0034(3) 0.0021(4) 0.0044(3)
Cl1B 0.0336(13) 0.0559(18) 0.0323(14) 0.0141(14) 0.0078(12) 0.0225(13)
Cl2B 0.072(2) 0.0363(17) 0.0538(19) -0.0203(14) 0.0166(16) -0.0104(15)
O1B 0.033(4) 0.026(4) 0.041(4) 0.008(3) -0.009(3) -0.006(3)
C1B 0.032(6) 0.018(5) 0.027(5) 0.000(4) 0.001(5) -0.006(5)
C2B 0.023(5) 0.026(6) 0.036(6) -0.006(4) -0.001(4) 0.002(4)
C3B 0.041(6) 0.011(5) 0.010(4) 0.001(4) 0.004(4) -0.009(4)
C4B 0.027(5) 0.027(5) 0.016(5) 0.001(4) -0.001(4) 0.003(4)
C5B 0.023(5) 0.030(6) 0.017(5) 0.007(4) 0.003(4) 0.001(4)
C6B 0.018(4) 0.022(5) 0.035(6) 0.013(4) -0.008(4) 0.003(4)
C7B 0.030(5) 0.042(7) 0.040(6) 0.012(5) -0.007(5) -0.004(5)
C8B 0.040(6) 0.028(6) 0.049(7) 0.008(5) -0.015(5) 0.005(5)
C9B 0.050(6) 0.020(5) 0.035(6) 0.002(5) 0.004(5) 0.010(5)
C10B 0.028(5) 0.016(5) 0.023(5) 0.000(4) -0.002(4) -0.001(4)
C11B 0.019(4) 0.018(5) 0.036(6) -0.003(4) 0.000(4) -0.004(4)
C12B 0.034(6) 0.041(7) 0.035(6) 0.007(5) -0.007(5) -0.003(5)
C13B 0.032(5) 0.043(7) 0.039(6) 0.006(5) 0.010(5) -0.009(5)
C14B 0.034(6) 0.025(6) 0.030(6) -0.006(5) 0.000(5) 0.001(5)
C15B 0.036(5) 0.026(6) 0.021(5) 0.002(4) -0.008(4) 0.001(4)
C16B 0.035(5) 0.014(5) 0.044(6) 0.010(5) -0.003(5) -0.003(4)
C17B 0.059(7) 0.045(7) 0.013(5) 0.017(5) 0.011(5) 0.011(6)
C18B 0.034(5) 0.013(5) 0.054(7) 0.003(5) -0.001(5) 0.007(4)
C19B 0.026(5) 0.045(7) 0.050(7) 0.022(5) -0.010(5) -0.013(5)

loop_
_atom_type_symbol
_atom_type_description
_atom_type_scat_dispersion_real
_atom_type_scat_dispersion_imag
_atom_type_scat_source
C C 0.0033 0.0016 'International Tables Vol C Tables 4.2.6.8 and 6.1.1.4'
H H 0.0000 0.0000 'International Tables Vol C Tables 4.2.6.8 and 6.1.1.4'
O O 0.0106 0.0060 'International Tables Vol C Tables 4.2.6.8 and 6.1.1.4'
Cl Cl 0.1484 0.1585 'International Tables Vol C Tables 4.2.6.8 and 6.1.1.4'
Ru Ru -1.2594 0.8363 'International Tables Vol C Tables 4.2.6.8 and 6.1.1.4'

loop_
_geom_angle_atom_site_label_1
_geom_angle_atom_site_label_2
_geom_angle_atom_site_label_3
_geom_angle
_geom_angle_site_symmetry_3
C2A Ru1A C3A 41.3(4) .
C2A Ru1A C4A 66.8(4) .
C3A Ru1A C4A 39.2(3) .
C2A Ru1A C1A 38.8(3) .
C3A Ru1A C1A 66.0(4) .
C4A Ru1A C1A 64.6(4) .
C2A Ru1A C5A 62.3(3) .
C3A Ru1A C5A 62.6(3) .
C4A Ru1A C5A 37.5(3) .
C1A Ru1A C5A 36.0(4) .
C2A Ru1A Cl2A 128.2(3) .
C3A Ru1A Cl2A 98.0(3) .
C4A Ru1A Cl2A 103.3(3) .
C1A Ru1A Cl2A 164.0(3) .
C5A Ru1A Cl2A 137.5(3) .
C2A Ru1A Cl1A 100.4(3) .
C3A Ru1A Cl1A 133.3(3) .
C4A Ru1A Cl1A 166.1(3) .
C1A Ru1A Cl1A 102.1(3) .
C5A Ru1A Cl1A 132.6(3) .
Cl2A Ru1A Cl1A 88.89(10) .
C2A Ru1A Cl1A 137.6(3) 3_565
C3A Ru1A Cl1A 142.6(2) 3_565
C4A Ru1A Cl1A 103.5(3) 3_565
C1A Ru1A Cl1A 99.0(3) 3_565
C5A Ru1A Cl1A 84.8(2) 3_565
Cl2A Ru1A Cl1A 93.95(10) 3_565
Cl1A Ru1A Cl1A 81.99(9) 3_565
Ru1A Cl1A Ru1A 98.01(9) 3_565
C5A O1A C19A 115.9(8) .
C5A C1A C2A 108.6(9) .
C5A C1A Ru1A 76.9(6) .
C2A C1A Ru1A 67.8(6) .
C5A C1A H1A 125.7 .
C2A C1A H1A 125.7 .
Ru1A C1A H1A 121.2 .
C1A C2A C3A 107.0(8) .
C1A C2A C6A 119.6(9) .
C3A C2A C6A 133.1(8) .
C1A C2A Ru1A 73.4(6) .
C3A C2A Ru1A 70.1(5) .
C6A C2A Ru1A 126.9(7) .
C4A C3A C10A 127.2(9) .
C4A C3A C2A 106.9(8) .
C10A C3A C2A 125.8(8) .
C4A C3A Ru1A 72.3(5) .
C10A C3A Ru1A 121.7(6) .
C2A C3A Ru1A 68.6(5) .
C3A C4A C5A 106.2(8) .
C3A C4A C15A 134.0(9) .
C5A C4A C15A 119.1(9) .
C3A C4A Ru1A 68.5(5) .
C5A C4A Ru1A 76.0(5) .
C15A C4A Ru1A 128.0(7) .
O1A C5A C1A 126.7(9) .
O1A C5A C4A 122.3(9) .
C1A C5A C4A 110.4(8) .
O1A C5A Ru1A 126.4(7) .
C1A C5A Ru1A 67.1(5) .
C4A C5A Ru1A 66.5(5) .
C8A C6A C7A 107.7(9) .
C8A C6A C2A 113.4(8) .
C7A C6A C2A 112.3(8) .
C8A C6A C9A 110.9(9) .
C7A C6A C9A 106.9(8) .
C2A C6A C9A 105.4(9) .
C6A C7A H7A1 109.5 .
C6A C7A H7A2 109.5 .
H7A1 C7A H7A2 109.5 .
C6A C7A H7A3 109.5 .
H7A1 C7A H7A3 109.5 .
H7A2 C7A H7A3 109.5 .
C6A C8A H8A1 109.5 .
C6A C8A H8A2 109.5 .
H8A1 C8A H8A2 109.5 .
C6A C8A H8A3 109.5 .
H8A1 C8A H8A3 109.5 .
H8A2 C8A H8A3 109.5 .
C6A C9A H9A1 109.5 .
C6A C9A H9A2 109.5 .
H9A1 C9A H9A2 109.5 .
C6A C9A H9A3 109.5 .
H9A1 C9A H9A3 109.5 .
H9A2 C9A H9A3 109.5 .
C3A C10A C11A 120.2(7) .
C3A C10A H10A 107.3 .
C11A C10A H10A 107.3 .
C3A C10A H10B 107.3 .
C11A C10A H10B 107.3 .
H10A C10A H10B 106.9 .
C13A C11A C14A 109.2(10) .
C13A C11A C12A 112.1(11) .
C14A C11A C12A 107.5(9) .
C13A C11A C10A 111.7(9) .
C14A C11A C10A 106.7(8) .
C12A C11A C10A 109.5(10) .
C11A C12A H12A 109.5 .
C11A C12A H12B 109.5 .
H12A C12A H12B 109.5 .
C11A C12A H12C 109.5 .
H12A C12A H12C 109.5 .
H12B C12A H12C 109.5 .
C11A C13A H13A 109.5 .
C11A C13A H13B 109.5 .
H13A C13A H13B 109.5 .
C11A C13A H13C 109.5 .
H13A C13A H13C 109.5 .
H13B C13A H13C 109.5 .
C11A C14A H14A 109.5 .
C11A C14A H14B 109.5 .
H14A C14A H14B 109.5 .
C11A C14A H14C 109.5 .
H14A C14A H14C 109.5 .
H14B C14A H14C 109.5 .
C17A C15A C4A 110.8(10) .
C17A C15A C18A 112.3(9) .
C4A C15A C18A 109.8(8) .
C17A C15A C16A 107.5(9) .
C4A C15A C16A 113.2(9) .
C18A C15A C16A 103.1(9) .
C15A C16A H16A 109.5 .
C15A C16A H16B 109.5 .
H16A C16A H16B 109.5 .
C15A C16A H16C 109.5 .
H16A C16A H16C 109.5 .
H16B C16A H16C 109.5 .
C15A C17A H17A 109.5 .
C15A C17A H17B 109.5 .
H17A C17A H17B 109.5 .
C15A C17A H17C 109.5 .
H17A C17A H17C 109.5 .
H17B C17A H17C 109.5 .
C15A C18A H18A 109.5 .
C15A C18A H18B 109.5 .
H18A C18A H18B 109.5 .
C15A C18A H18C 109.5 .
H18A C18A H18C 109.5 .
H18B C18A H18C 109.5 .
O1A C19A H19A 109.5 .
O1A C19A H19B 109.5 .
H19A C19A H19B 109.5 .
O1A C19A H19C 109.5 .
H19A C19A H19C 109.5 .
H19B C19A H19C 109.5 .
C2B Ru1B C3B 40.7(3) .
C2B Ru1B C4B 67.6(4) .
C3B Ru1B C4B 39.5(3) .
C2B Ru1B C1B 39.5(3) .
C3B Ru1B C1B 64.9(3) .
C4B Ru1B C1B 64.1(3) .
C2B Ru1B C5B 62.7(3) .
C3B Ru1B C5B 62.2(3) .
C4B Ru1B C5B 37.6(3) .
C1B Ru1B C5B 35.1(3) .
C2B Ru1B Cl2B 123.2(3) .
C3B Ru1B Cl2B 97.8(3) .
C4B Ru1B Cl2B 106.8(3) .
C1B Ru1B Cl2B 161.7(3) .
C5B Ru1B Cl2B 142.8(2) .
C2B Ru1B Cl1B 100.5(3) .
C3B Ru1B Cl1B 135.6(3) .
C4B Ru1B Cl1B 164.3(3) .
C1B Ru1B Cl1B 100.2(3) .
C5B Ru1B Cl1B 128.5(2) .
Cl2B Ru1B Cl1B 88.17(11) .
C2B Ru1B Cl1B 141.1(3) 3_666
C3B Ru1B Cl1B 141.9(3) 3_666
C4B Ru1B Cl1B 102.5(3) 3_666
C1B Ru1B Cl1B 101.8(3) 3_666
C5B Ru1B Cl1B 86.2(2) 3_666
Cl2B Ru1B Cl1B 95.68(11) 3_666
Cl1B Ru1B Cl1B 80.20(9) 3_666
Ru1B Cl1B Ru1B 99.80(9) 3_666
C5B O1B C19B 114.0(7) .
C5B C1B C2B 109.3(8) .
C5B C1B Ru1B 76.2(5) .
C2B C1B Ru1B 66.9(5) .
C5B C1B H1B 125.3 .
C2B C1B H1B 125.3 .
Ru1B C1B H1B 123.1 .
C1B C2B C3B 104.9(8) .
C1B C2B C6B 122.2(8) .
C3B C2B C6B 132.5(8) .
C1B C2B Ru1B 73.7(5) .
C3B C2B Ru1B 70.6(5) .
C6B C2B Ru1B 125.5(7) .
C4B C3B C2B 108.6(8) .
C4B C3B C10B 128.3(8) .
C2B C3B C10B 123.1(8) .
C4B C3B Ru1B 71.6(5) .
C2B C3B Ru1B 68.7(5) .
C10B C3B Ru1B 125.2(6) .
C5B C4B C3B 104.5(8) .
C5B C4B C15B 122.7(8) .
C3B C4B C15B 132.0(8) .
C5B C4B Ru1B 75.8(6) .
C3B C4B Ru1B 69.0(5) .
C15B C4B Ru1B 127.5(6) .
O1B C5B C1B 128.0(8) .
O1B C5B C4B 120.2(8) .
C1B C5B C4B 111.7(8) .
O1B C5B Ru1B 130.5(6) .
C1B C5B Ru1B 68.7(5) .
C4B C5B Ru1B 66.5(5) .
C8B C6B C2B 113.7(8) .
C8B C6B C9B 109.3(7) .
C2B C6B C9B 109.1(8) .
C8B C6B C7B 109.2(8) .
C2B C6B C7B 109.0(7) .
C9B C6B C7B 106.3(8) .
C6B C7B H7B1 109.5 .
C6B C7B H7B2 109.5 .
H7B1 C7B H7B2 109.5 .
C6B C7B H7B3 109.5 .
H7B1 C7B H7B3 109.5 .
H7B2 C7B H7B3 109.5 .
C6B C8B H8B1 109.5 .
C6B C8B H8B2 109.5 .
H8B1 C8B H8B2 109.5 .
C6B C8B H8B3 109.5 .
H8B1 C8B H8B3 109.5 .
H8B2 C8B H8B3 109.5 .
C6B C9B H9B1 109.5 .
C6B C9B H9B2 109.5 .
H9B1 C9B H9B2 109.5 .
C6B C9B H9B3 109.5 .
H9B1 C9B H9B3 109.5 .
H9B2 C9B H9B3 109.5 .
C3B C10B C11B 119.1(7) .
C3B C10B H10C 107.5 .
C11B C10B H10C 107.5 .
C3B C10B H10D 107.5 .
C11B C10B H10D 107.5 .
H10C C10B H10D 107.0 .
C14B C11B C13B 106.7(8) .
C14B C11B C12B 108.7(8) .
C13B C11B C12B 106.4(7) .
C14B C11B C10B 113.9(7) .
C13B C11B C10B 112.1(8) .
C12B C11B C10B 108.7(8) .
C11B C12B H12D 109.5 .
C11B C12B H12E 109.5 .
H12D C12B H12E 109.5 .
C11B C12B H12F 109.5 .
H12D C12B H12F 109.5 .
H12E C12B H12F 109.5 .
C11B C13B H13D 109.5 .
C11B C13B H13E 109.5 .
H13D C13B H13E 109.5 .
C11B C13B H13F 109.5 .
H13D C13B H13F 109.5 .
H13E C13B H13F 109.5 .
C11B C14B H14D 109.5 .
C11B C14B H14E 109.5 .
H14D C14B H14E 109.5 .
C11B C14B H14F 109.5 .
H14D C14B H14F 109.5 .
H14E C14B H14F 109.5 .
C17B C15B C18B 108.4(8) .
C17B C15B C4B 108.8(8) .
C18B C15B C4B 112.9(8) .
C17B C15B C16B 109.8(8) .
C18B C15B C16B 105.6(7) .
C4B C15B C16B 111.3(7) .
C15B C16B H16D 109.5 .
C15B C16B H16E 109.5 .
H16D C16B H16E 109.5 .
C15B C16B H16F 109.5 .
H16D C16B H16F 109.5 .
H16E C16B H16F 109.5 .
C15B C17B H17D 109.5 .
C15B C17B H17E 109.5 .
H17D C17B H17E 109.5 .
C15B C17B H17F 109.5 .
H17D C17B H17F 109.5 .
H17E C17B H17F 109.5 .
C15B C18B H18D 109.5 .
C15B C18B H18E 109.5 .
H18D C18B H18E 109.5 .
C15B C18B H18F 109.5 .
H18D C18B H18F 109.5 .
H18E C18B H18F 109.5 .
O1B C19B H19D 109.5 .
O1B C19B H19E 109.5 .
H19D C19B H19E 109.5 .
O1B C19B H19F 109.5 .
H19D C19B H19F 109.5 .
H19E C19B H19F 109.5 .

loop_
_geom_bond_atom_site_label_1
_geom_bond_atom_site_label_2
_geom_bond_distance
_geom_bond_site_symmetry_2
Ru1A C2A 2.126(10) .
Ru1A C3A 2.148(9) .
Ru1A C4A 2.199(9) .
Ru1A C1A 2.200(10) .
Ru1A C5A 2.326(9) .
Ru1A Cl2A 2.358(3) .
Ru1A Cl1A 2.437(3) .
Ru1A Cl1A 2.443(2) 3_565
Cl1A Ru1A 2.443(2) 3_565
O1A C5A 1.321(11) .
O1A C19A 1.475(12) .
C1A C5A 1.405(14) .
C1A C2A 1.438(13) .
C1A H1A 0.9500 .
C2A C3A 1.508(13) .
C2A C6A 1.542(13) .
C3A C4A 1.457(13) .
C3A C10A 1.503(12) .
C4A C5A 1.458(13) .
C4A C15A 1.537(14) .
C6A C8A 1.492(13) .
C6A C7A 1.532(13) .
C6A C9A 1.564(14) .
C7A H7A1 0.9800 .
C7A H7A2 0.9800 .
C7A H7A3 0.9800 .
C8A H8A1 0.9800 .
C8A H8A2 0.9800 .
C8A H8A3 0.9800 .
C9A H9A1 0.9800 .
C9A H9A2 0.9800 .
C9A H9A3 0.9800 .
C10A C11A 1.612(13) .
C10A H10A 0.9900 .
C10A H10B 0.9900 .
C11A C13A 1.528(16) .
C11A C14A 1.533(14) .
C11A C12A 1.540(17) .
C12A H12A 0.9800 .
C12A H12B 0.9800 .
C12A H12C 0.9800 .
C13A H13A 0.9800 .
C13A H13B 0.9800 .
C13A H13C 0.9800 .
C14A H14A 0.9800 .
C14A H14B 0.9800 .
C14A H14C 0.9800 .
C15A C17A 1.489(16) .
C15A C18A 1.549(14) .
C15A C16A 1.573(14) .
C16A H16A 0.9800 .
C16A H16B 0.9800 .
C16A H16C 0.9800 .
C17A H17A 0.9800 .
C17A H17B 0.9800 .
C17A H17C 0.9800 .
C18A H18A 0.9800 .
C18A H18B 0.9800 .
C18A H18C 0.9800 .
C19A H19A 0.9800 .
C19A H19B 0.9800 .
C19A H19C 0.9800 .
Ru1B C2B 2.112(9) .
Ru1B C3B 2.139(9) .
Ru1B C4B 2.174(10) .
Ru1B C1B 2.204(9) .
Ru1B C5B 2.298(10) .
Ru1B Cl2B 2.354(3) .
Ru1B Cl1B 2.446(3) .
Ru1B Cl1B 2.447(2) 3_666
Cl1B Ru1B 2.447(2) 3_666
O1B C5B 1.359(10) .
O1B C19B 1.472(11) .
C1B C5B 1.361(12) .
C1B C2B 1.460(13) .
C1B H1B 0.9500 .
C2B C3B 1.480(12) .
C2B C6B 1.533(13) .
C3B C4B 1.456(13) .
C3B C10B 1.513(12) .
C4B C5B 1.446(13) .
C4B C15B 1.542(13) .
C6B C8B 1.501(13) .
C6B C9B 1.537(12) .
C6B C7B 1.548(13) .
C7B H7B1 0.9800 .
C7B H7B2 0.9800 .
C7B H7B3 0.9800 .
C8B H8B1 0.9800 .
C8B H8B2 0.9800 .
C8B H8B3 0.9800 .
C9B H9B1 0.9800 .
C9B H9B2 0.9800 .
C9B H9B3 0.9800 .
C10B C11B 1.578(12) .
C10B H10C 0.9900 .
C10B H10D 0.9900 .
C11B C14B 1.524(13) .
C11B C13B 1.540(13) .
C11B C12B 1.547(13) .
C12B H12D 0.9800 .
C12B H12E 0.9800 .
C12B H12F 0.9800 .
C13B H13D 0.9800 .
C13B H13E 0.9800 .
C13B H13F 0.9800 .
C14B H14D 0.9800 .
C14B H14E 0.9800 .
C14B H14F 0.9800 .
C15B C17B 1.513(13) .
C15B C18B 1.540(13) .
C15B C16B 1.562(12) .
C16B H16D 0.9800 .
C16B H16E 0.9800 .
C16B H16F 0.9800 .
C17B H17D 0.9800 .
C17B H17E 0.9800 .
C17B H17F 0.9800 .
C18B H18D 0.9800 .
C18B H18E 0.9800 .
C18B H18F 0.9800 .
C19B H19D 0.9800 .
C19B H19E 0.9800 .
C19B H19F 0.9800 .

loop_
_geom_torsion_atom_site_label_1
_geom_torsion_atom_site_label_2
_geom_torsion_atom_site_label_3
_geom_torsion_atom_site_label_4
_geom_torsion
_geom_torsion_site_symmetry_1
_geom_torsion_site_symmetry_4
C2A Ru1A Cl1A Ru1A 137.1(3) . 3_565
C3A Ru1A Cl1A Ru1A 165.9(3) . 3_565
C4A Ru1A Cl1A Ru1A 114.5(11) . 3_565
C1A Ru1A Cl1A Ru1A 97.6(3) . 3_565
C5A Ru1A Cl1A Ru1A 75.4(3) . 3_565
Cl2A Ru1A Cl1A Ru1A -94.14(10) . 3_565
Cl1A Ru1A Cl1A Ru1A 0.0 3_565 3_565
C2A Ru1A C1A C5A 116.7(8) . .
C3A Ru1A C1A C5A 76.0(6) . .
C4A Ru1A C1A C5A 32.7(5) . .
Cl2A Ru1A C1A C5A 75.6(12) . .
Cl1A Ru1A C1A C5A -151.7(5) . .
Cl1A Ru1A C1A C5A -68.1(6) 3_565 .
C3A Ru1A C1A C2A -40.7(5) . .
C4A Ru1A C1A C2A -84.0(6) . .
C5A Ru1A C1A C2A -116.7(8) . .
Cl2A Ru1A C1A C2A -41.1(13) . .
Cl1A Ru1A C1A C2A 91.6(5) . .
Cl1A Ru1A C1A C2A 175.3(5) 3_565 .
C5A C1A C2A C3A -4.2(11) . .
Ru1A C1A C2A C3A 62.5(6) . .
C5A C1A C2A C6A 169.9(8) . .
Ru1A C1A C2A C6A -123.4(9) . .
C5A C1A C2A Ru1A -66.7(7) . .
C3A Ru1A C2A C1A 115.6(8) . .
C4A Ru1A C2A C1A 77.8(6) . .
C5A Ru1A C2A C1A 36.4(5) . .
Cl2A Ru1A C2A C1A 166.7(5) . .
Cl1A Ru1A C2A C1A -96.5(5) . .
Cl1A Ru1A C2A C1A -7.0(8) 3_565 .
C4A Ru1A C2A C3A -37.8(5) . .
C1A Ru1A C2A C3A -115.6(8) . .
C5A Ru1A C2A C3A -79.1(5) . .
Cl2A Ru1A C2A C3A 51.1(6) . .
Cl1A Ru1A C2A C3A 148.0(4) . .
Cl1A Ru1A C2A C3A -122.5(5) 3_565 .
C3A Ru1A C2A C6A -129.5(10) . .
C4A Ru1A C2A C6A -167.3(9) . .
C1A Ru1A C2A C6A 114.9(10) . .
C5A Ru1A C2A C6A 151.3(9) . .
Cl2A Ru1A C2A C6A -78.4(8) . .
Cl1A Ru1A C2A C6A 18.5(8) . .
Cl1A Ru1A C2A C6A 108.0(7) 3_565 .
C1A C2A C3A C4A -2.1(10) . .
C6A C2A C3A C4A -175.0(10) . .
Ru1A C2A C3A C4A 62.6(6) . .
C1A C2A C3A C10A -179.1(8) . .
C6A C2A C3A C10A 8.0(16) . .
Ru1A C2A C3A C10A -114.4(9) . .
C1A C2A C3A Ru1A -64.7(7) . .
C6A C2A C3A Ru1A 122.4(11) . .
C2A Ru1A C3A C4A -116.9(7) . .
C1A Ru1A C3A C4A -78.7(6) . .
C5A Ru1A C3A C4A -38.7(5) . .
Cl2A Ru1A C3A C4A 101.2(5) . .
Cl1A Ru1A C3A C4A -162.7(4) . .
Cl1A Ru1A C3A C4A -6.1(8) 3_565 .
C2A Ru1A C3A C10A 119.8(10) . .
C4A Ru1A C3A C10A -123.3(10) . .
C1A Ru1A C3A C10A 158.0(9) . .
C5A Ru1A C3A C10A -162.0(9) . .
Cl2A Ru1A C3A C10A -22.1(8) . .
Cl1A Ru1A C3A C10A 74.0(9) . .
Cl1A Ru1A C3A C10A -129.4(7) 3_565 .
C4A Ru1A C3A C2A 116.9(7) . .
C1A Ru1A C3A C2A 38.2(5) . .
C5A Ru1A C3A C2A 78.2(6) . .
Cl2A Ru1A C3A C2A -141.9(5) . .
Cl1A Ru1A C3A C2A -45.8(6) . .
Cl1A Ru1A C3A C2A 110.8(5) 3_565 .
C10A C3A C4A C5A -175.8(8) . .
C2A C3A C4A C5A 7.2(10) . .
Ru1A C3A C4A C5A 67.4(6) . .
C10A C3A C4A C15A -5.8(16) . .
C2A C3A C4A C15A 177.2(10) . .
Ru1A C3A C4A C15A -122.6(11) . .
C10A C3A C4A Ru1A 116.8(9) . .
C2A C3A C4A Ru1A -60.2(6) . .
C2A Ru1A C4A C3A 39.8(5) . .
C1A Ru1A C4A C3A 82.5(6) . .
C5A Ru1A C4A C3A 114.0(8) . .
Cl2A Ru1A C4A C3A -86.4(5) . .
Cl1A Ru1A C4A C3A 64.1(13) . .
Cl1A Ru1A C4A C3A 176.2(5) 3_565 .
C2A Ru1A C4A C5A -74.2(6) . .
C3A Ru1A C4A C5A -114.0(8) . .
C1A Ru1A C4A C5A -31.5(5) . .
Cl2A Ru1A C4A C5A 159.6(5) . .
Cl1A Ru1A C4A C5A -49.9(13) . .
Cl1A Ru1A C4A C5A 62.2(5) 3_565 .
C2A Ru1A C4A C15A 169.6(9) . .
C3A Ru1A C4A C15A 129.8(11) . .
C1A Ru1A C4A C15A -147.7(10) . .
C5A Ru1A C4A C15A -116.2(11) . .
Cl2A Ru1A C4A C15A 43.4(9) . .
Cl1A Ru1A C4A C15A -166.1(7) . .
Cl1A Ru1A C4A C15A -54.0(9) 3_565 .
C19A O1A C5A C1A 0.4(14) . .
C19A O1A C5A C4A 170.5(9) . .
C19A O1A C5A Ru1A 87.4(11) . .
C2A C1A C5A O1A -179.9(9) . .
Ru1A C1A C5A O1A 119.3(10) . .
C2A C1A C5A C4A 9.0(11) . .
Ru1A C1A C5A C4A -51.8(7) . .
C2A C1A C5A Ru1A 60.8(7) . .
C3A C4A C5A O1A 178.3(8) . .
C15A C4A C5A O1A 6.5(14) . .
Ru1A C4A C5A O1A -119.5(9) . .
C3A C4A C5A C1A -10.2(11) . .
C15A C4A C5A C1A 178.0(8) . .
Ru1A C4A C5A C1A 52.1(7) . .
C3A C4A C5A Ru1A -62.3(6) . .
C15A C4A C5A Ru1A 125.9(8) . .
C2A Ru1A C5A O1A -158.8(10) . .
C3A Ru1A C5A O1A 154.3(10) . .
C4A Ru1A C5A O1A 113.7(11) . .
C1A Ru1A C5A O1A -119.6(11) . .
Cl2A Ru1A C5A O1A 83.7(9) . .
Cl1A Ru1A C5A O1A -80.7(9) . .
Cl1A Ru1A C5A O1A -6.5(8) 3_565 .
C2A Ru1A C5A C1A -39.2(6) . .
C3A Ru1A C5A C1A -86.1(6) . .
C4A Ru1A C5A C1A -126.6(8) . .
Cl2A Ru1A C5A C1A -156.7(5) . .
Cl1A Ru1A C5A C1A 38.9(7) . .
Cl1A Ru1A C5A C1A 113.1(6) 3_565 .
C2A Ru1A C5A C4A 87.4(6) . .
C3A Ru1A C5A C4A 40.5(5) . .
C1A Ru1A C5A C4A 126.6(8) . .
Cl2A Ru1A C5A C4A -30.1(7) . .
Cl1A Ru1A C5A C4A 165.6(4) . .
Cl1A Ru1A C5A C4A -120.3(5) 3_565 .
C1A C2A C6A C8A 147.2(9) . .
C3A C2A C6A C8A -40.5(15) . .
Ru1A C2A C6A C8A 56.3(11) . .
C1A C2A C6A C7A 24.8(13) . .
C3A C2A C6A C7A -163.0(10) . .
Ru1A C2A C6A C7A -66.1(11) . .
C1A C2A C6A C9A -91.3(11) . .
C3A C2A C6A C9A 81.0(13) . .
Ru1A C2A C6A C9A 177.8(7) . .
C4A C3A C10A C11A 92.5(12) . .
C2A C3A C10A C11A -91.1(12) . .
Ru1A C3A C10A C11A -176.3(7) . .
C3A C10A C11A C13A -18.9(15) . .
C3A C10A C11A C14A -138.1(10) . .
C3A C10A C11A C12A 105.9(11) . .
C3A C4A C15A C17A -108.0(12) . .
C5A C4A C15A C17A 61.0(12) . .
Ru1A C4A C15A C17A 155.8(8) . .
C3A C4A C15A C18A 127.3(11) . .
C5A C4A C15A C18A -63.6(12) . .
Ru1A C4A C15A C18A 31.2(12) . .
C3A C4A C15A C16A 12.8(15) . .
C5A C4A C15A C16A -178.2(9) . .
Ru1A C4A C15A C16A -83.4(11) . .
C2B Ru1B Cl1B Ru1B 140.5(3) . 3_666
C3B Ru1B Cl1B Ru1B 164.7(3) . 3_666
C4B Ru1B Cl1B Ru1B 101.2(9) . 3_666
C1B Ru1B Cl1B Ru1B 100.3(3) . 3_666
C5B Ru1B Cl1B Ru1B 77.0(3) . 3_666
Cl2B Ru1B Cl1B Ru1B -96.08(12) . 3_666
Cl1B Ru1B Cl1B Ru1B 0.0 3_666 3_666
C2B Ru1B C1B C5B 118.4(8) . .
C3B Ru1B C1B C5B 76.7(6) . .
C4B Ru1B C1B C5B 32.8(5) . .
Cl2B Ru1B C1B C5B 96.4(9) . .
Cl1B Ru1B C1B C5B -147.5(5) . .
Cl1B Ru1B C1B C5B -65.5(5) 3_666 .
C3B Ru1B C1B C2B -41.6(5) . .
C4B Ru1B C1B C2B -85.6(6) . .
C5B Ru1B C1B C2B -118.4(8) . .
Cl2B Ru1B C1B C2B -22.0(11) . .
Cl1B Ru1B C1B C2B 94.2(5) . .
Cl1B Ru1B C1B C2B 176.2(5) 3_666 .
C5B C1B C2B C3B -0.7(10) . .
Ru1B C1B C2B C3B 64.2(6) . .
C5B C1B C2B C6B 173.0(8) . .
Ru1B C1B C2B C6B -122.1(9) . .
C5B C1B C2B Ru1B -64.9(7) . .
C3B Ru1B C2B C1B 112.8(7) . .
C4B Ru1B C2B C1B 76.0(6) . .
C5B Ru1B C2B C1B 34.7(5) . .
Cl2B Ru1B C2B C1B 171.9(4) . .
Cl1B Ru1B C2B C1B -93.4(5) . .
Cl1B Ru1B C2B C1B -6.0(8) 3_666 .
C4B Ru1B C2B C3B -36.8(5) . .
C1B Ru1B C2B C3B -112.8(7) . .
C5B Ru1B C2B C3B -78.1(5) . .
Cl2B Ru1B C2B C3B 59.1(6) . .
Cl1B Ru1B C2B C3B 153.9(5) . .
Cl1B Ru1B C2B C3B -118.7(5) 3_666 .
C3B Ru1B C2B C6B -129.0(10) . .
C4B Ru1B C2B C6B -165.8(9) . .
C1B Ru1B C2B C6B 118.2(10) . .
C5B Ru1B C2B C6B 152.9(9) . .
Cl2B Ru1B C2B C6B -69.9(8) . .
Cl1B Ru1B C2B C6B 24.9(8) . .
Cl1B Ru1B C2B C6B 112.3(7) 3_666 .
C1B C2B C3B C4B -5.6(10) . .
C6B C2B C3B C4B -178.5(9) . .
Ru1B C2B C3B C4B 60.7(7) . .
C1B C2B C3B C10B 174.8(8) . .
C6B C2B C3B C10B 2.0(15) . .
Ru1B C2B C3B C10B -118.9(8) . .
C1B C2B C3B Ru1B -66.3(6) . .
C6B C2B C3B Ru1B 120.9(11) . .
C2B Ru1B C3B C4B -119.4(7) . .
C1B Ru1B C3B C4B -79.1(6) . .
C5B Ru1B C3B C4B -39.8(5) . .
Cl2B Ru1B C3B C4B 107.0(5) . .
Cl1B Ru1B C3B C4B -157.6(4) . .
Cl1B Ru1B C3B C4B -2.6(7) 3_666 .
C4B Ru1B C3B C2B 119.4(7) . .
C1B Ru1B C3B C2B 40.3(5) . .
C5B Ru1B C3B C2B 79.6(6) . .
Cl2B Ru1B C3B C2B -133.5(5) . .
Cl1B Ru1B C3B C2B -38.2(6) . .
Cl1B Ru1B C3B C2B 116.9(5) 3_666 .
C2B Ru1B C3B C10B 116.2(10) . .
C4B Ru1B C3B C10B -124.4(10) . .
C1B Ru1B C3B C10B 156.6(9) . .
C5B Ru1B C3B C10B -164.2(9) . .
Cl2B Ru1B C3B C10B -17.3(8) . .
Cl1B Ru1B C3B C10B 78.0(8) . .
Cl1B Ru1B C3B C10B -126.9(7) 3_666 .
C2B C3B C4B C5B 9.4(10) . .
C10B C3B C4B C5B -171.0(9) . .
Ru1B C3B C4B C5B 68.3(7) . .
C2B C3B C4B C15B 179.0(9) . .
C10B C3B C4B C15B -1.4(17) . .
Ru1B C3B C4B C15B -122.1(10) . .
C2B C3B C4B Ru1B -58.9(6) . .
C10B C3B C4B Ru1B 120.7(9) . .
C2B Ru1B C4B C5B -74.0(5) . .
C3B Ru1B C4B C5B -111.9(7) . .
C1B Ru1B C4B C5B -30.7(5) . .
Cl2B Ru1B C4B C5B 166.4(4) . .
Cl1B Ru1B C4B C5B -31.7(12) . .
Cl1B Ru1B C4B C5B 66.5(5) 3_666 .
C2B Ru1B C4B C3B 37.9(5) . .
C1B Ru1B C4B C3B 81.2(6) . .
C5B Ru1B C4B C3B 111.9(7) . .
Cl2B Ru1B C4B C3B -81.7(5) . .
Cl1B Ru1B C4B C3B 80.2(11) . .
Cl1B Ru1B C4B C3B 178.4(5) 3_666 .
C2B Ru1B C4B C15B 165.5(9) . .
C3B Ru1B C4B C15B 127.5(10) . .
C1B Ru1B C4B C15B -151.3(9) . .
C5B Ru1B C4B C15B -120.6(10) . .
Cl2B Ru1B C4B C15B 45.8(8) . .
Cl1B Ru1B C4B C15B -152.3(7) . .
Cl1B Ru1B C4B C15B -54.1(8) 3_666 .
C19B O1B C5B C1B -4.6(14) . .
C19B O1B C5B C4B 172.7(9) . .
C19B O1B C5B Ru1B 88.9(10) . .
C2B C1B C5B O1B -175.5(9) . .
Ru1B C1B C5B O1B 125.4(10) . .
C2B C1B C5B C4B 7.0(11) . .
Ru1B C1B C5B C4B -52.0(7) . .
C2B C1B C5B Ru1B 59.0(6) . .
C3B C4B C5B O1B 172.1(8) . .
C15B C4B C5B O1B 1.2(14) . .
Ru1B C4B C5B O1B -124.5(8) . .
C3B C4B C5B C1B -10.2(11) . .
C15B C4B C5B C1B 178.9(8) . .
Ru1B C4B C5B C1B 53.2(7) . .
C3B C4B C5B Ru1B -63.4(6) . .
C15B C4B C5B Ru1B 125.7(9) . .
C2B Ru1B C5B O1B -161.4(9) . .
C3B Ru1B C5B O1B 152.4(9) . .
C4B Ru1B C5B O1B 110.6(10) . .
C1B Ru1B C5B O1B -122.4(11) . .
Cl2B Ru1B C5B O1B 88.7(8) . .
Cl1B Ru1B C5B O1B -79.9(8) . .
Cl1B Ru1B C5B O1B -5.6(8) 3_666 .
C2B Ru1B C5B C1B -39.0(6) . .
C3B Ru1B C5B C1B -85.2(6) . .
C4B Ru1B C5B C1B -127.0(8) . .
Cl2B Ru1B C5B C1B -148.9(5) . .
Cl1B Ru1B C5B C1B 42.5(6) . .
Cl1B Ru1B C5B C1B 116.8(5) 3_666 .
C2B Ru1B C5B C4B 88.0(6) . .
C3B Ru1B C5B C4B 41.8(5) . .
C1B Ru1B C5B C4B 127.0(8) . .
Cl2B Ru1B C5B C4B -21.9(7) . .
Cl1B Ru1B C5B C4B 169.5(4) . .
Cl1B Ru1B C5B C4B -116.2(5) 3_666 .
C1B C2B C6B C8B 138.2(9) . .
C3B C2B C6B C8B -49.9(14) . .
Ru1B C2B C6B C8B 45.9(11) . .
C1B C2B C6B C9B -99.5(10) . .
C3B C2B C6B C9B 72.3(13) . .
Ru1B C2B C6B C9B 168.1(7) . .
C1B C2B C6B C7B 16.1(12) . .
C3B C2B C6B C7B -172.1(10) . .
Ru1B C2B C6B C7B -76.2(10) . .
C4B C3B C10B C11B 84.8(12) . .
C2B C3B C10B C11B -95.7(11) . .
Ru1B C3B C10B C11B 178.4(6) . .
C3B C10B C11B C14B 8.9(12) . .
C3B C10B C11B C13B -112.4(9) . .
C3B C10B C11B C12B 130.3(8) . .
C5B C4B C15B C17B 78.2(11) . .
C3B C4B C15B C17B -89.8(12) . .
Ru1B C4B C15B C17B 175.4(7) . .
C5B C4B C15B C18B -42.2(12) . .
C3B C4B C15B C18B 149.8(10) . .
Ru1B C4B C15B C18B 55.0(11) . .
C5B C4B C15B C16B -160.7(9) . .
C3B C4B C15B C16B 31.3(14) . .
Ru1B C4B C15B C16B -63.5(10) . .
